data_7233052
loop_
_publ_author_name
'Seiler, Vanessa Kristina'
'Robeyns, Koen'
'Tumanov, Nikolay'
'Cin\<ci\'c, Dominik'
'Wouters, Johan'
'Champagne, Benoit'
'Leyssens, Tom'

_publ_section_title
;
 A coloring tool for spiropyrans: solid state metal--organic complexation
 versus salification
;
_journal_issue 33
_journal_name_full CrystEngComm
_journal_page_first 4925
_journal_paper_doi 10.1039/C9CE00805E
_journal_volume 21
_journal_year 2019
_chemical_formula_moiety 'C19 H18 Cl2 N2 O3 Zn'
_chemical_formula_sum 'C19 H18 Cl2 N2 O3 Zn'
_chemical_formula_weight 458.62
_space_group_crystal_system monoclinic
_space_group_IT_number 14
_space_group_name_Hall '-P 2ybc'
_space_group_name_H-M_alt 'P 1 21/c 1'
_symmetry_space_group_name_Hall '-P 2ybc'
_symmetry_space_group_name_H-M 'P 1 21/c 1'
_atom_sites_solution_hydrogens geom
_audit_creation_method SHELXL-2014/7
_audit_update_record
;
2019-01-18 deposited with the CCDC.    2019-07-09 downloaded from the CCDC.
;
_cell_angle_alpha 90
_cell_angle_beta 94.06(2)
_cell_angle_gamma 90
_cell_formula_units_Z 4
_cell_length_a 17.659(4)
_cell_length_b 15.216(3)
_cell_length_c 6.9834(12)
_cell_measurement_reflns_used 325
_cell_measurement_temperature 100(2)
_cell_measurement_theta_max 21.8190
_cell_measurement_theta_min 1.6960
_cell_volume 1871.7(6)
_computing_cell_refinement
;
CrysAlisPro, Agilent Technologies,
Version 1.171.37.35 (release 13-08-2014 CrysAlis171 .NET)
(compiled Aug 13 2014,18:06:01)
;
_computing_data_collection 'SNBL Pilatus control'
_computing_data_reduction
;
CrysAlisPro, Agilent Technologies,
Version 1.171.37.35 (release 13-08-2014 CrysAlis171 .NET)
(compiled Aug 13 2014,18:06:01)
;
_computing_molecular_graphics 'MERCURY (Macrae et al., 2008)'
_computing_publication_material
;

'MERCURY (Macrae et al., 2008), Platon (Spek, 2009)'



;
_computing_structure_refinement 'SHELXL-2014/7 (Sheldrick, 2014)'
_computing_structure_solution 'SHELXT (Sheldrick, 2015)'
_diffrn_ambient_temperature 100(2)
_diffrn_measured_fraction_theta_full 0.993
_diffrn_measured_fraction_theta_max 0.993
_diffrn_measurement_device_type 'pilatus 2M'
_diffrn_measurement_method
;
'360 images, \D\F 1.0\% '
'360 images, \D\F 1.0\% (2nd orientation)'
;
_diffrn_radiation_monochromator Si(111)
_diffrn_radiation_source synchrotron
_diffrn_radiation_type synchrotron
_diffrn_radiation_wavelength 0.68683
_diffrn_reflns_av_unetI/netI 0.1879
_diffrn_reflns_Laue_measured_fraction_full 0.993
_diffrn_reflns_Laue_measured_fraction_max 0.993
_diffrn_reflns_limit_h_max 17
_diffrn_reflns_limit_h_min -17
_diffrn_reflns_limit_k_max 15
_diffrn_reflns_limit_k_min -15
_diffrn_reflns_limit_l_max 6
_diffrn_reflns_limit_l_min -6
_diffrn_reflns_number 1938
_diffrn_reflns_point_group_measured_fraction_full 0.993
_diffrn_reflns_point_group_measured_fraction_max 0.993
_diffrn_reflns_theta_full 20.079
_diffrn_reflns_theta_max 20.079
_diffrn_reflns_theta_min 1.709
_exptl_absorpt_coefficient_mu 1.471
_exptl_absorpt_correction_type none
_exptl_crystal_colour red-orange
_exptl_crystal_density_diffrn 1.627
_exptl_crystal_description needle
_exptl_crystal_F_000 936
_exptl_crystal_recrystallization_method 'Re-crystallisation from solvent: acetone'
_exptl_crystal_size_max 0.10
_exptl_crystal_size_mid 0.01
_exptl_crystal_size_min 0.01
_refine_diff_density_max 0.899
_refine_diff_density_min -0.624
_refine_diff_density_rms 0.167
_refine_ls_extinction_method none
_refine_ls_goodness_of_fit_ref 1.063
_refine_ls_hydrogen_treatment constr
_refine_ls_matrix_type full
_refine_ls_number_parameters 248
_refine_ls_number_reflns 1938
_refine_ls_number_restraints 54
_refine_ls_restrained_S_all 1.052
_refine_ls_R_factor_all 0.1643
_refine_ls_R_factor_gt 0.0982
_refine_ls_shift/su_max 0.000
_refine_ls_shift/su_mean 0.000
_refine_ls_structure_factor_coef Fsqd
_refine_ls_weighting_details 'w=1/[\s^2^(Fo^2^)+(0.0800P)^2^+7.2000P] where P=(Fo^2^+2Fc^2^)/3'
_refine_ls_weighting_scheme calc
_refine_ls_wR_factor_gt 0.2086
_refine_ls_wR_factor_ref 0.2361
_reflns_Friedel_coverage 0.000
_reflns_number_gt 1148
_reflns_number_total 1938
_reflns_threshold_expression 'I > 2\s(I)'
_cod_data_source_file c9ce00805e2.cif
_cod_data_source_block VS179f_SPNO2_ZnCl2
_cod_depositor_comments 'Adding full bibliography for 7233050--7233066.cif.'
_cod_original_cell_volume 1871.8(7)
_cod_database_code 7233052
_shelx_shelxl_version_number 2014/7
_shelx_space_group_comment
;
The symmetry employed for this shelxl refinement is uniquely defined
by the following loop, which should always be used as a source of
symmetry information in preference to the above space-group names.
They are only intended as comments.
;

loop_
_space_group_symop_operation_xyz
'x, y, z'
'-x, y+1/2, -z+1/2'
'-x, -y, -z'
'x, -y-1/2, z-1/2'

loop_
_atom_site_label
_atom_site_type_symbol
_atom_site_fract_x
_atom_site_fract_y
_atom_site_fract_z
_atom_site_U_iso_or_equiv
_atom_site_adp_type
_atom_site_occupancy
_atom_site_site_symmetry_order
_atom_site_calc_flag
_atom_site_refinement_flags_posn
_atom_site_refinement_flags_adp
Zn1 Zn 0.13603(13) 0.18280(13) 0.2544(3) 0.0275(7) Uani 1 1 d . .
Cl2 Cl 0.0727(2) 0.2488(3) -0.0079(7) 0.0272(12) Uani 1 1 d . .
Cl3 Cl 0.1253(3) 0.0403(3) 0.2632(8) 0.0361(13) Uani 1 1 d . .
O1A O 0.2318(7) 0.2385(7) 0.2552(18) 0.028(3) Uani 1 1 d . .
C2A C 0.2992(11) 0.2238(12) 0.329(3) 0.028(5) Uani 1 1 d . .
C3A C 0.3250(11) 0.1357(12) 0.356(2) 0.025(5) Uani 1 1 d . .
H3A H 0.2919 0.0880 0.3224 0.030 Uiso 1 1 calc R U
C4A C 0.3957(10) 0.1205(12) 0.428(2) 0.021(4) Uani 1 1 d . U
H4A H 0.4133 0.0621 0.4490 0.025 Uiso 1 1 calc R U
C5A C 0.4436(9) 0.1917(13) 0.473(3) 0.029(5) Uani 1 1 d . .
C6A C 0.4226(9) 0.2747(11) 0.451(2) 0.016(4) Uani 1 1 d . U
H6A H 0.4578 0.3205 0.4829 0.019 Uiso 1 1 calc R U
C7A C 0.3475(10) 0.2952(12) 0.379(3) 0.025(5) Uani 1 1 d . .
C8A C 0.3239(10) 0.3836(12) 0.376(2) 0.018(4) Uani 1 1 d . U
H8A H 0.3623 0.4258 0.4086 0.021 Uiso 1 1 calc R U
C9A C 0.2556(11) 0.4149(10) 0.334(3) 0.023(5) Uani 1 1 d . .
H9A H 0.2168 0.3735 0.2986 0.027 Uiso 1 1 calc R U
C10A C 0.2345(10) 0.5024(11) 0.336(2) 0.021(5) Uani 1 1 d . U
C11A C 0.2861(10) 0.5824(10) 0.368(2) 0.016(4) Uani 1 1 d . U
C12A C 0.3421(11) 0.5892(11) 0.209(3) 0.035(5) Uani 1 1 d . U
H12A H 0.3168 0.5702 0.0861 0.052 Uiso 1 1 calc R U
H12B H 0.3862 0.5514 0.2409 0.052 Uiso 1 1 calc R U
H12C H 0.3590 0.6502 0.1975 0.052 Uiso 1 1 calc R U
C13A C 0.3274(11) 0.5822(12) 0.564(3) 0.034(5) Uani 1 1 d . .
H13A H 0.3546 0.6378 0.5849 0.051 Uiso 1 1 calc R U
H13B H 0.3636 0.5333 0.5733 0.051 Uiso 1 1 calc R U
H13C H 0.2907 0.5752 0.6621 0.051 Uiso 1 1 calc R U
C14A C 0.2311(11) 0.6579(11) 0.346(2) 0.023(5) Uani 1 1 d . .
C15A C 0.2404(11) 0.7458(12) 0.357(3) 0.028(5) Uani 1 1 d . .
H15A H 0.2897 0.7702 0.3829 0.034 Uiso 1 1 calc R U
C16A C 0.1798(10) 0.7984(12) 0.332(2) 0.021(5) Uani 1 1 d . U
H16A H 0.1867 0.8601 0.3448 0.026 Uiso 1 1 calc R U
C17A C 0.1071(10) 0.7661(11) 0.288(3) 0.026(5) Uani 1 1 d . U
H17A H 0.0664 0.8060 0.2616 0.032 Uiso 1 1 calc R U
C18A C 0.0932(10) 0.6766(11) 0.281(2) 0.021(4) Uani 1 1 d . .
H18A H 0.0436 0.6526 0.2623 0.025 Uiso 1 1 calc R U
C19A C 0.1586(10) 0.6242(11) 0.305(2) 0.024(5) Uani 1 1 d . U
N20A N 0.1633(8) 0.5323(9) 0.3067(19) 0.022(4) Uani 1 1 d . .
C21A C 0.0985(11) 0.4773(11) 0.264(3) 0.044(6) Uani 1 1 d . .
H21A H 0.0950 0.4621 0.1275 0.066 Uiso 1 1 calc R U
H21B H 0.0524 0.5087 0.2950 0.066 Uiso 1 1 calc R U
H21C H 0.1036 0.4235 0.3411 0.066 Uiso 1 1 calc R U
N22A N 0.5211(10) 0.1737(12) 0.559(2) 0.034(4) Uani 1 1 d . .
O23A O 0.5367(7) 0.0957(9) 0.6000(19) 0.040(4) Uani 1 1 d . .
O24A O 0.5626(7) 0.2350(9) 0.5897(19) 0.035(4) Uani 1 1 d . .

loop_
_atom_site_aniso_label
_atom_site_aniso_U_11
_atom_site_aniso_U_22
_atom_site_aniso_U_33
_atom_site_aniso_U_23
_atom_site_aniso_U_13
_atom_site_aniso_U_12
Zn1 0.0250(13) 0.0226(12) 0.0343(13) -0.0003(12) -0.0016(10) -0.0003(12)
Cl2 0.017(3) 0.029(3) 0.036(3) 0.006(2) 0.000(2) 0.002(2)
Cl3 0.046(3) 0.018(2) 0.045(3) 0.000(3) 0.005(3) -0.001(2)
O1A 0.022(8) 0.017(7) 0.043(8) 0.002(6) -0.010(7) -0.007(6)
C2A 0.029(14) 0.036(13) 0.018(11) 0.020(9) 0.003(10) 0.001(11)
C3A 0.032(13) 0.023(12) 0.020(11) -0.006(9) 0.008(9) -0.015(10)
C4A 0.021(8) 0.019(8) 0.024(8) 0.000(7) 0.001(7) 0.013(7)
C5A 0.008(11) 0.043(13) 0.036(12) 0.010(11) 0.000(9) 0.013(10)
C6A 0.012(8) 0.019(8) 0.017(8) -0.004(6) -0.003(7) 0.009(7)
C7A 0.014(11) 0.022(12) 0.041(13) -0.004(9) 0.012(9) -0.013(9)
C8A 0.009(8) 0.025(8) 0.021(8) -0.004(7) 0.007(6) -0.004(7)
C9A 0.023(12) 0.011(10) 0.034(13) 0.000(8) 0.003(9) -0.009(9)
C10A 0.021(8) 0.027(8) 0.014(8) 0.012(7) 0.000(7) -0.005(7)
C11A 0.018(8) 0.009(7) 0.022(8) 0.004(6) 0.007(7) 0.007(7)
C12A 0.045(12) 0.016(9) 0.044(12) 0.020(8) 0.009(9) 0.008(9)
C13A 0.021(12) 0.030(12) 0.053(15) 0.009(10) 0.012(10) -0.002(9)
C14A 0.033(13) 0.018(12) 0.019(11) -0.009(8) 0.005(9) 0.003(9)
C15A 0.028(12) 0.028(12) 0.031(12) -0.009(9) 0.017(9) -0.008(11)
C16A 0.025(8) 0.024(8) 0.016(8) -0.005(7) 0.009(7) 0.004(7)
C17A 0.028(8) 0.017(8) 0.035(8) 0.003(7) 0.004(7) 0.004(7)
C18A 0.021(11) 0.031(11) 0.010(10) -0.003(9) -0.005(8) 0.005(9)
C19A 0.028(8) 0.025(8) 0.019(8) 0.014(7) 0.002(7) -0.003(8)
N20A 0.028(10) 0.025(9) 0.012(9) -0.003(7) 0.002(7) -0.006(8)
C21A 0.036(13) 0.015(10) 0.078(17) 0.001(12) -0.014(13) -0.001(10)
N22A 0.048(13) 0.033(11) 0.020(9) -0.006(8) -0.001(8) 0.016(11)
O23A 0.028(8) 0.030(9) 0.058(10) -0.003(7) -0.018(7) 0.002(7)
O24A 0.015(7) 0.021(8) 0.069(11) -0.002(7) -0.003(7) -0.007(7)

loop_
_atom_type_symbol
_atom_type_description
_atom_type_scat_dispersion_real
_atom_type_scat_dispersion_imag
_atom_type_scat_source
C C 0.0030 0.0020 'International Tables Vol C Tables 4.2.6.8 and 6.1.1.4'
H H 0.0000 0.0000 'International Tables Vol C Tables 4.2.6.8 and 6.1.1.4'
N N 0.0060 0.0030 'International Tables Vol C Tables 4.2.6.8 and 6.1.1.4'
O O 0.0100 0.0060 'International Tables Vol C Tables 4.2.6.8 and 6.1.1.4'
Cl Cl 0.1410 0.1490 'International Tables Vol C Tables 4.2.6.8 and 6.1.1.4'
Zn Zn 0.3070 1.3540 'International Tables Vol C Tables 4.2.6.8 and 6.1.1.4'

loop_
_geom_angle_atom_site_label_1
_geom_angle_atom_site_label_2
_geom_angle_atom_site_label_3
_geom_angle
_geom_angle_site_symmetry_3
O1A Zn1 Cl3 121.7(4) .
O1A Zn1 Cl2 101.0(4) .
Cl3 Zn1 Cl2 114.7(2) .
O1A Zn1 Cl2 105.9(4) 4_566
Cl3 Zn1 Cl2 112.3(2) 4_566
Cl2 Zn1 Cl2 98.16(14) 4_566
Zn1 Cl2 Zn1 122.2(2) 4_565
C2A O1A Zn1 136.7(12) .
O1A C2A C7A 119.5(17) .
O1A C2A C3A 119.7(17) .
C7A C2A C3A 120.7(17) .
C4A C3A C2A 119.6(17) .
C4A C3A H3A 120.2 .
C2A C3A H3A 120.2 .
C3A C4A C5A 119.1(16) .
C3A C4A H4A 120.4 .
C5A C4A H4A 120.4 .
C6A C5A C4A 123.7(16) .
C6A C5A N22A 117.8(17) .
C4A C5A N22A 118.4(16) .
C5A C6A C7A 120.0(16) .
C5A C6A H6A 120.0 .
C7A C6A H6A 120.0 .
C8A C7A C2A 124.0(17) .
C8A C7A C6A 119.0(16) .
C2A C7A C6A 116.8(16) .
C9A C8A C7A 128.2(17) .
C9A C8A H8A 115.9 .
C7A C8A H8A 115.9 .
C8A C9A C10A 126.3(17) .
C8A C9A H9A 116.9 .
C10A C9A H9A 116.9 .
N20A C10A C9A 125.2(16) .
N20A C10A C11A 107.2(14) .
C9A C10A C11A 127.7(16) .
C14A C11A C13A 111.3(14) .
C14A C11A C10A 102.7(14) .
C13A C11A C10A 112.1(14) .
C14A C11A C12A 108.5(13) .
C13A C11A C12A 111.2(15) .
C10A C11A C12A 110.7(14) .
C11A C12A H12A 109.5 .
C11A C12A H12B 109.5 .
H12A C12A H12B 109.5 .
C11A C12A H12C 109.5 .
H12A C12A H12C 109.5 .
H12B C12A H12C 109.5 .
C11A C13A H13A 109.5 .
C11A C13A H13B 109.5 .
H13A C13A H13B 109.5 .
C11A C13A H13C 109.5 .
H13A C13A H13C 109.5 .
H13B C13A H13C 109.5 .
C15A C14A C19A 119.0(17) .
C15A C14A C11A 132.4(18) .
C19A C14A C11A 108.5(15) .
C16A C15A C14A 119.4(19) .
C16A C15A H15A 120.3 .
C14A C15A H15A 120.3 .
C15A C16A C17A 122.4(17) .
C15A C16A H16A 118.8 .
C17A C16A H16A 118.8 .
C18A C17A C16A 121.0(17) .
C18A C17A H17A 119.5 .
C16A C17A H17A 119.5 .
C17A C18A C19A 114.4(17) .
C17A C18A H18A 122.8 .
C19A C18A H18A 122.8 .
C14A C19A N20A 108.2(15) .
C14A C19A C18A 123.6(16) .
N20A C19A C18A 128.1(16) .
C10A N20A C19A 113.3(14) .
C10A N20A C21A 124.2(15) .
C19A N20A C21A 122.3(15) .
N20A C21A H21A 109.5 .
N20A C21A H21B 109.5 .
H21A C21A H21B 109.5 .
N20A C21A H21C 109.5 .
H21A C21A H21C 109.5 .
H21B C21A H21C 109.5 .
O24A N22A O23A 125.5(16) .
O24A N22A C5A 117.7(16) .
O23A N22A C5A 116.8(17) .

loop_
_geom_bond_atom_site_label_1
_geom_bond_atom_site_label_2
_geom_bond_distance
_geom_bond_site_symmetry_2
Zn1 O1A 1.891(12) .
Zn1 Cl3 2.179(4) .
Zn1 Cl2 2.308(5) .
Zn1 Cl2 2.314(5) 4_566
Cl2 Zn1 2.314(5) 4_565
O1A C2A 1.28(2) .
C2A C7A 1.41(2) .
C2A C3A 1.42(2) .
C3A C4A 1.33(3) .
C3A H3A 0.9500 .
C4A C5A 1.40(2) .
C4A H4A 0.9500 .
C5A C6A 1.32(2) .
C5A N22A 1.48(2) .
C6A C7A 1.42(2) .
C6A H6A 0.9500 .
C7A C8A 1.41(3) .
C8A C9A 1.31(2) .
C8A H8A 0.9500 .
C9A C10A 1.38(2) .
C9A H9A 0.9500 .
C10A N20A 1.34(2) .
C10A C11A 1.53(2) .
C11A C14A 1.50(2) .
C11A C13A 1.51(3) .
C11A C12A 1.55(2) .
C12A H12A 0.9800 .
C12A H12B 0.9800 .
C12A H12C 0.9800 .
C13A H13A 0.9800 .
C13A H13B 0.9800 .
C13A H13C 0.9800 .
C14A C15A 1.35(2) .
C14A C19A 1.39(2) .
C15A C16A 1.34(2) .
C15A H15A 0.9500 .
C16A C17A 1.39(2) .
C16A H16A 0.9500 .
C17A C18A 1.38(2) .
C17A H17A 0.9500 .
C18A C19A 1.40(2) .
C18A H18A 0.9500 .
C19A N20A 1.40(2) .
N20A C21A 1.43(2) .
C21A H21A 0.9800 .
C21A H21B 0.9800 .
C21A H21C 0.9800 .
N22A O24A 1.195(19) .
N22A O23A 1.247(19) .

loop_
_geom_torsion_atom_site_label_1
_geom_torsion_atom_site_label_2
_geom_torsion_atom_site_label_3
_geom_torsion_atom_site_label_4
_geom_torsion
_geom_torsion_site_symmetry_1
Cl3 Zn1 O1A C2A -33(2) .
Cl2 Zn1 O1A C2A -161.7(18) .
Cl2 Zn1 O1A C2A 96.5(18) 4_566
Zn1 O1A C2A C7A -149.1(14) .
Zn1 O1A C2A C3A 32(3) .
O1A C2A C3A C4A 178.5(17) .
C7A C2A C3A C4A 0(3) .
C2A C3A C4A C5A -1(3) .
C3A C4A C5A C6A 1(3) .
C3A C4A C5A N22A 178.1(16) .
C4A C5A C6A C7A 0(3) .
N22A C5A C6A C7A -176.5(15) .
O1A C2A C7A C8A 8(3) .
C3A C2A C7A C8A -172.9(17) .
O1A C2A C7A C6A -177.0(16) .
C3A C2A C7A C6A 2(3) .
C5A C6A C7A C8A 173.1(17) .
C5A C6A C7A C2A -2(3) .
C2A C7A C8A C9A 2(3) .
C6A C7A C8A C9A -172.5(17) .
C7A C8A C9A C10A 178.7(17) .
C8A C9A C10A N20A -174.8(17) .
C8A C9A C10A C11A 7(3) .
N20A C10A C11A C14A -1.2(17) .
C9A C10A C11A C14A 177.7(17) .
N20A C10A C11A C13A 118.3(16) .
C9A C10A C11A C13A -63(2) .
N20A C10A C11A C12A -116.9(15) .
C9A C10A C11A C12A 62(2) .
C13A C11A C14A C15A 60(3) .
C10A C11A C14A C15A 180(2) .
C12A C11A C14A C15A -63(2) .
C13A C11A C14A C19A -120.7(16) .
C10A C11A C14A C19A -0.6(17) .
C12A C11A C14A C19A 116.6(16) .
C19A C14A C15A C16A 1(3) .
C11A C14A C15A C16A -179.6(17) .
C14A C15A C16A C17A -2(3) .
C15A C16A C17A C18A 5(3) .
C16A C17A C18A C19A -6(3) .
C15A C14A C19A N20A -178.4(16) .
C11A C14A C19A N20A 2.2(19) .
C15A C14A C19A C18A -2(3) .
C11A C14A C19A C18A 178.1(16) .
C17A C18A C19A C14A 5(3) .
C17A C18A C19A N20A 179.6(17) .
C9A C10A N20A C19A -176.2(16) .
C11A C10A N20A C19A 2.7(18) .
C9A C10A N20A C21A -1(3) .
C11A C10A N20A C21A 177.6(16) .
C14A C19A N20A C10A -3(2) .
C18A C19A N20A C10A -178.8(17) .
C14A C19A N20A C21A -178.2(17) .
C18A C19A N20A C21A 6(3) .
C6A C5A N22A O24A -6(3) .
C4A C5A N22A O24A 177.0(16) .
C6A C5A N22A O23A 171.8(16) .
C4A C5A N22A O23A -5(2) .
